data_4506681
loop_
_publ_author_name
'Cai, Song-Liang'
'Zheng, Sheng-Run'
'Wen, Zhen-Zhen'
'Fan, Jun'
'Wang, Ning'
'Zhang, Wei-Guang'

_publ_section_title
;
 Two Types of New Three-Dimensional d--f Heterometallic Coordination
 Polymers Based on 2-(Pyridin-3-yl)-1H-Imidazole-4,5-Dicarboxylate and
 Oxalate Ligands: Syntheses, Structures, Luminescence, and Magnetic
 Properties
;
_journal_issue 9
_journal_name_full 'Crystal Growth &amp; Design'
_journal_page_first 4441
_journal_paper_doi 10.1021/cg300613t
_journal_volume 12
_journal_year 2012
_chemical_formula_moiety 'C22 H13 Ag3 N6 O15 Tb2 '
_chemical_formula_sum 'C22 H13 Ag3 N6 O15 Tb2'
_chemical_formula_weight 1242.83
_chemical_name_systematic
; 
 ? 
;
_space_group_IT_number 14
_symmetry_cell_setting monoclinic
_symmetry_space_group_name_Hall '-P 2ybc'
_symmetry_space_group_name_H-M 'P 1 21/c 1'
_atom_sites_solution_hydrogens geom
_atom_sites_solution_primary direct
_atom_sites_solution_secondary difmap
_audit_creation_method SHELXL-97
_cell_angle_alpha 90.00
_cell_angle_beta 117.11(5)
_cell_angle_gamma 90.00
_cell_formula_units_Z 4
_cell_length_a 8.367(2)
_cell_length_b 23.540(12)
_cell_length_c 15.388(10)
_cell_measurement_reflns_used 4504
_cell_measurement_temperature 298(2)
_cell_measurement_theta_max 27.47
_cell_measurement_theta_min 2.59
_cell_volume 2698(3)
_computing_cell_refinement 'Bruker SAINT'
_computing_data_collection 'Bruker APEX2'
_computing_data_reduction 'Bruker SAINT'
_computing_molecular_graphics 'Bruker SHELXTL'
_computing_publication_material 'Bruker SHELXTL'
_computing_structure_refinement 'SHELXL-97 (Sheldrick, 2008)'
_computing_structure_solution 'SHELXS-97 (Sheldrick, 2008)'
_diffrn_ambient_temperature 298(2)
_diffrn_measured_fraction_theta_full 0.998
_diffrn_measured_fraction_theta_max 0.998
_diffrn_radiation_monochromator graphite
_diffrn_radiation_source 'fine-focus sealed tube'
_diffrn_radiation_type MoK\a
_diffrn_radiation_wavelength 0.71073
_diffrn_reflns_av_R_equivalents 0.0863
_diffrn_reflns_av_sigmaI/netI 0.0784
_diffrn_reflns_limit_h_max 10
_diffrn_reflns_limit_h_min -10
_diffrn_reflns_limit_k_max 18
_diffrn_reflns_limit_k_min -29
_diffrn_reflns_limit_l_max 18
_diffrn_reflns_limit_l_min -18
_diffrn_reflns_number 14677
_diffrn_reflns_theta_full 26.00
_diffrn_reflns_theta_max 26.00
_diffrn_reflns_theta_min 1.72
_exptl_absorpt_coefficient_mu 7.405
_exptl_absorpt_correction_T_max 0.2397
_exptl_absorpt_correction_T_min 0.1937
_exptl_absorpt_correction_type multi-scan
_exptl_absorpt_process_details 'SADABS (Sheldrick, 1996)'
_exptl_crystal_colour yellow
_exptl_crystal_density_diffrn 3.060
_exptl_crystal_density_method 'not measured'
_exptl_crystal_description block
_exptl_crystal_F_000 2312
_exptl_crystal_size_max 0.33
_exptl_crystal_size_mid 0.30
_exptl_crystal_size_min 0.27
_refine_diff_density_max 2.200
_refine_diff_density_min -1.320
_refine_diff_density_rms 0.209
_refine_ls_extinction_method none
_refine_ls_goodness_of_fit_ref 0.991
_refine_ls_hydrogen_treatment constr
_refine_ls_matrix_type full
_refine_ls_number_parameters 433
_refine_ls_number_reflns 5294
_refine_ls_number_restraints 0
_refine_ls_restrained_S_all 0.991
_refine_ls_R_factor_all 0.0505
_refine_ls_R_factor_gt 0.0364
_refine_ls_shift/su_max 0.002
_refine_ls_shift/su_mean 0.000
_refine_ls_structure_factor_coef Fsqd
_refine_ls_weighting_details 'calc w=1/[\s^2^(Fo^2^)+(0.0237P)^2^+0.0000P] where P=(Fo^2^+2Fc^2^)/3'
_refine_ls_weighting_scheme calc
_refine_ls_wR_factor_gt 0.0789
_refine_ls_wR_factor_ref 0.0842
_reflns_number_gt 4178
_reflns_number_total 5294
_reflns_threshold_expression >2sigma(I)
_cod_data_source_file cg300613t_si_001.cif
_cod_data_source_block Tb-Ag
_cod_depositor_comments
;
The following automatic conversions were performed:

'_symmetry_cell_setting' value 'Monoclinic' changed to 'monoclinic'
according to /home/saulius/struct/CIF-dictionaries/cif_core.dic
dictionary named 'cif_core.dic' version 2.4.2 from 2011-04-26.

Automatic conversion script
Id: cif_fix_values 1891 2012-01-12 08:04:46Z andrius 
;
_cod_original_cell_volume 2698(2)
_cod_original_sg_symbol_Hall '-P 2ybc '
_cod_original_sg_symbol_H-M 'P2(1)/c  '
_cod_database_code 4506681

loop_
_symmetry_equiv_pos_as_xyz
'x, y, z'
'-x, y+1/2, -z+1/2'
'-x, -y, -z'
'x, -y-1/2, z-1/2'

loop_
_atom_site_label
_atom_site_type_symbol
_atom_site_fract_x
_atom_site_fract_y
_atom_site_fract_z
_atom_site_U_iso_or_equiv
_atom_site_adp_type
_atom_site_occupancy
_atom_site_symmetry_multiplicity
_atom_site_calc_flag
_atom_site_refinement_flags
Tb1 Tb 0.65526(5) 0.723672(16) 0.14886(3) 0.01682(10) Uani 1 1 d .
Tb2 Tb 0.49570(5) 0.740647(16) -0.15728(3) 0.01817(11) Uani 1 1 d .
Ag1 Ag -0.26713(10) 0.42821(3) -0.32273(5) 0.0471(2) Uani 1 1 d .
Ag2 Ag 0.48837(9) 0.48267(3) 0.22471(5) 0.03503(19) Uani 1 1 d .
Ag3 Ag 0.17615(10) 0.56771(3) -0.22494(5) 0.0419(2) Uani 1 1 d .
O1 O 0.4291(7) 0.6396(2) -0.1487(4) 0.0273(13) Uani 1 1 d .
O1W O 0.3319(7) 0.7213(2) 0.0610(4) 0.0321(14) Uani 1 1 d .
H1WA H 0.2851 0.7235 -0.0009 0.048 Uiso 1 1 d R
H1WB H 0.2701 0.7420 0.0796 0.048 Uiso 1 1 d R
O2 O 0.5740(6) 0.6825(2) -0.0083(4) 0.0196(12) Uani 1 1 d .
O3 O 0.7581(7) 0.6331(2) 0.1746(4) 0.0261(13) Uani 1 1 d .
O4 O 0.7585(7) 0.5480(3) 0.2371(4) 0.0365(15) Uani 1 1 d .
O5 O 0.4364(8) 0.8344(2) -0.1096(4) 0.0364(15) Uani 1 1 d .
O6 O 0.5976(7) 0.7941(2) 0.0312(4) 0.0339(15) Uani 1 1 d .
O7 O 0.5744(7) 0.8037(2) 0.2207(4) 0.0258(13) Uani 1 1 d .
O8 O 0.7434(9) 0.8812(3) 0.2836(5) 0.059(2) Uani 1 1 d .
O9 O 1.2251(7) 0.7633(3) 0.3683(4) 0.0309(14) Uani 1 1 d .
O10 O 0.9289(6) 0.7450(2) 0.2991(4) 0.0267(14) Uani 1 1 d .
O11 O 1.2170(6) 0.7565(3) 0.1934(4) 0.0292(14) Uani 1 1 d .
O12 O 0.9254(6) 0.7364(2) 0.1261(4) 0.0258(13) Uani 1 1 d .
O13 O 0.5633(6) 0.6942(2) 0.2574(4) 0.0227(12) Uani 1 1 d .
H13 H 0.5513 0.6613 0.2758 0.034 Uiso 1 1 d R
N1 N 0.2922(8) 0.5596(3) -0.0672(4) 0.0199(15) Uani 1 1 d .
N2 N 0.4157(8) 0.5241(2) 0.0852(4) 0.0189(14) Uani 1 1 d .
N3 N -0.1255(8) 0.4366(3) -0.1692(5) 0.0277(17) Uani 1 1 d .
N4 N 0.4407(8) 0.9438(3) 0.1356(5) 0.0246(16) Uani 1 1 d .
N5 N 0.3571(9) 0.9265(3) -0.0228(5) 0.0264(16) Uani 1 1 d .
N6 N -0.0023(9) 1.0658(3) -0.1205(5) 0.0349(19) Uani 1 1 d .
C1 C 0.4834(9) 0.6399(3) -0.0574(6) 0.0209(18) Uani 1 1 d .
C2 C 0.4377(9) 0.5927(3) -0.0105(5) 0.0180(17) Uani 1 1 d .
C3 C 0.5120(9) 0.5709(3) 0.0833(5) 0.0178(17) Uani 1 1 d .
C4 C 0.6895(10) 0.5851(3) 0.1739(6) 0.0221(18) Uani 1 1 d .
C5 C 0.2806(10) 0.5198(3) -0.0082(6) 0.0222(18) Uani 1 1 d .
C6 C 0.1428(10) 0.4755(3) -0.0400(6) 0.0217(18) Uani 1 1 d .
C7 C 0.1472(11) 0.4305(3) 0.0190(6) 0.029(2) Uani 1 1 d .
H7 H 0.2397 0.4276 0.0823 0.035 Uiso 1 1 calc R
C8 C 0.0111(11) 0.3891(4) -0.0174(7) 0.037(2) Uani 1 1 d .
H8 H 0.0110 0.3591 0.0218 0.045 Uiso 1 1 calc R
C9 C -0.1192(11) 0.3938(3) -0.1099(7) 0.030(2) Uani 1 1 d .
H9 H -0.2086 0.3662 -0.1338 0.036 Uiso 1 1 calc R
C10 C -0.0002(10) 0.4776(3) -0.1327(6) 0.0250(19) Uani 1 1 d .
H10 H -0.0103 0.5089 -0.1717 0.030 Uiso 1 1 calc R
C11 C 0.4989(11) 0.8344(3) -0.0185(7) 0.029(2) Uani 1 1 d .
C12 C 0.4557(10) 0.8808(3) 0.0301(6) 0.028(2) Uani 1 1 d .
C13 C 0.5049(10) 0.8916(3) 0.1275(5) 0.0222(18) Uani 1 1 d .
C14 C 0.6141(12) 0.8569(4) 0.2167(6) 0.032(2) Uani 1 1 d .
C15 C 0.3469(10) 0.9631(3) 0.0409(6) 0.026(2) Uani 1 1 d .
C16 C 0.2376(10) 1.0151(4) 0.0111(6) 0.026(2) Uani 1 1 d .
C17 C 0.2546(11) 1.0598(4) 0.0724(6) 0.036(2) Uani 1 1 d .
H17 H 0.3406 1.0584 0.1375 0.044 Uiso 1 1 calc R
C18 C 0.1463(13) 1.1060(4) 0.0382(7) 0.043(3) Uani 1 1 d .
H18 H 0.1580 1.1360 0.0800 0.051 Uiso 1 1 calc R
C19 C 0.0176(11) 1.1086(4) -0.0595(7) 0.037(2) Uani 1 1 d .
H19 H -0.0552 1.1406 -0.0824 0.044 Uiso 1 1 calc R
C20 C 0.0993(11) 1.0197(4) -0.0853(6) 0.036(2) Uani 1 1 d .
H20 H 0.0777 0.9888 -0.1267 0.043 Uiso 1 1 calc R
C21 C 1.0752(9) 0.7520(3) 0.2976(5) 0.0196(17) Uani 1 1 d .
C22 C 1.0739(9) 0.7476(3) 0.1976(5) 0.0196(17) Uani 1 1 d .
O2W O 0.8095(7) 0.7439(2) -0.0682(4) 0.0298(14) Uani 1 1 d .
H2WB H 0.8678 0.7538 -0.0989 0.036 Uiso 1 1 d R
H2WA H 0.8900 0.7353 -0.0112 0.036 Uiso 1 1 d R

loop_
_atom_site_aniso_label
_atom_site_aniso_U_11
_atom_site_aniso_U_22
_atom_site_aniso_U_33
_atom_site_aniso_U_23
_atom_site_aniso_U_13
_atom_site_aniso_U_12
Tb1 0.01279(19) 0.0216(2) 0.0149(2) 0.00028(16) 0.00535(15) 0.00019(15)
Tb2 0.01320(19) 0.0232(2) 0.0175(2) 0.00225(16) 0.00645(15) 0.00057(15)
Ag1 0.0550(5) 0.0559(5) 0.0251(4) -0.0053(4) 0.0136(4) -0.0205(4)
Ag2 0.0441(4) 0.0332(4) 0.0208(4) 0.0078(3) 0.0087(3) -0.0085(3)
Ag3 0.0464(4) 0.0443(4) 0.0211(4) 0.0011(3) 0.0033(3) -0.0166(4)
O1 0.034(3) 0.033(3) 0.014(3) -0.005(3) 0.010(2) -0.012(3)
O1W 0.022(3) 0.055(4) 0.018(3) 0.001(3) 0.008(2) 0.003(3)
O2 0.019(3) 0.020(3) 0.018(3) -0.006(2) 0.006(2) -0.005(2)
O3 0.026(3) 0.021(3) 0.027(3) -0.001(3) 0.008(2) 0.001(2)
O4 0.037(3) 0.036(4) 0.029(4) 0.007(3) 0.008(3) -0.007(3)
O5 0.055(4) 0.033(4) 0.023(3) -0.006(3) 0.019(3) 0.009(3)
O6 0.042(4) 0.028(3) 0.048(4) 0.018(3) 0.034(3) 0.019(3)
O7 0.025(3) 0.025(3) 0.029(3) -0.002(3) 0.014(3) 0.000(2)
O8 0.072(5) 0.043(4) 0.030(4) -0.003(3) -0.003(4) -0.006(4)
O9 0.017(3) 0.055(4) 0.020(3) -0.009(3) 0.007(2) -0.008(3)
O10 0.010(3) 0.055(4) 0.016(3) -0.006(3) 0.008(2) -0.003(3)
O11 0.009(3) 0.059(4) 0.019(3) -0.004(3) 0.006(2) -0.004(3)
O12 0.015(3) 0.047(4) 0.014(3) -0.003(3) 0.006(2) -0.003(3)
O13 0.023(3) 0.022(3) 0.026(3) 0.001(3) 0.014(2) 0.000(2)
N1 0.025(4) 0.016(3) 0.017(3) 0.000(3) 0.008(3) -0.003(3)
N2 0.024(3) 0.014(3) 0.019(4) 0.004(3) 0.009(3) -0.003(3)
N3 0.028(4) 0.033(4) 0.023(4) -0.003(3) 0.012(3) -0.006(3)
N4 0.029(4) 0.025(4) 0.014(3) -0.007(3) 0.005(3) 0.010(3)
N5 0.030(4) 0.024(4) 0.022(4) 0.005(3) 0.009(3) 0.012(3)
N6 0.037(4) 0.031(4) 0.023(4) -0.002(3) 0.002(3) 0.014(3)
C1 0.016(4) 0.022(4) 0.022(5) 0.001(4) 0.006(3) 0.006(3)
C2 0.019(4) 0.017(4) 0.019(4) 0.000(3) 0.009(3) 0.000(3)
C3 0.022(4) 0.014(4) 0.018(4) 0.002(3) 0.010(3) 0.003(3)
C4 0.022(4) 0.028(5) 0.019(4) -0.003(4) 0.011(3) -0.001(4)
C5 0.023(4) 0.013(4) 0.030(5) 0.003(4) 0.011(4) 0.001(3)
C6 0.024(4) 0.020(4) 0.028(5) -0.001(4) 0.017(4) -0.003(3)
C7 0.025(4) 0.023(5) 0.034(5) -0.002(4) 0.009(4) 0.000(4)
C8 0.038(5) 0.025(5) 0.052(7) 0.011(5) 0.023(5) -0.003(4)
C9 0.029(5) 0.018(5) 0.039(5) -0.013(4) 0.012(4) -0.010(4)
C10 0.030(4) 0.028(5) 0.018(4) 0.004(4) 0.012(4) -0.004(4)
C11 0.029(5) 0.021(5) 0.037(6) -0.005(4) 0.015(4) -0.002(4)
C12 0.026(5) 0.026(5) 0.029(5) 0.004(4) 0.009(4) 0.011(4)
C13 0.027(4) 0.023(4) 0.014(4) 0.002(3) 0.007(3) 0.010(3)
C14 0.043(6) 0.033(5) 0.022(5) 0.001(4) 0.016(4) 0.006(4)
C15 0.028(5) 0.015(4) 0.025(5) 0.000(4) 0.004(4) 0.010(3)
C16 0.021(4) 0.032(5) 0.022(5) -0.004(4) 0.007(4) 0.010(4)
C17 0.037(5) 0.037(5) 0.023(5) -0.006(4) 0.003(4) 0.009(4)
C18 0.058(6) 0.023(5) 0.038(6) -0.005(4) 0.014(5) 0.011(5)
C19 0.038(5) 0.023(5) 0.041(6) 0.002(4) 0.010(4) 0.010(4)
C20 0.047(6) 0.030(5) 0.024(5) -0.005(4) 0.010(4) 0.013(4)
C21 0.013(4) 0.025(4) 0.014(4) -0.004(3) 0.001(3) 0.003(3)
C22 0.012(4) 0.027(5) 0.018(4) -0.003(3) 0.006(3) 0.001(3)
O2W 0.017(3) 0.060(4) 0.014(3) 0.009(3) 0.008(2) 0.002(3)

loop_
_atom_type_symbol
_atom_type_description
_atom_type_scat_dispersion_real
_atom_type_scat_dispersion_imag
_atom_type_scat_source
C C 0.0033 0.0016 'International Tables Vol C Tables 4.2.6.8 and 6.1.1.4'
H H 0.0000 0.0000 'International Tables Vol C Tables 4.2.6.8 and 6.1.1.4'
Ag Ag -0.8971 1.1015 'International Tables Vol C Tables 4.2.6.8 and 6.1.1.4'
N N 0.0061 0.0033 'International Tables Vol C Tables 4.2.6.8 and 6.1.1.4'
O O 0.0106 0.0060 'International Tables Vol C Tables 4.2.6.8 and 6.1.1.4'
Tb Tb -0.1723 4.1537 'International Tables Vol C Tables 4.2.6.8 and 6.1.1.4'

loop_
_geom_angle_atom_site_label_1
_geom_angle_atom_site_label_2
_geom_angle_atom_site_label_3
_geom_angle
_geom_angle_site_symmetry_1
_geom_angle_site_symmetry_3
O13 Tb1 O3 79.12(19) . .
O13 Tb1 O6 140.91(18) . .
O3 Tb1 O6 136.9(2) . .
O13 Tb1 O2 126.18(18) . .
O3 Tb1 O2 72.93(18) . .
O6 Tb1 O2 69.0(2) . .
O13 Tb1 O1W 74.51(18) . .
O3 Tb1 O1W 108.43(19) . .
O6 Tb1 O1W 78.4(2) . .
O2 Tb1 O1W 72.24(18) . .
O13 Tb1 O7 68.90(19) . .
O3 Tb1 O7 144.32(19) . .
O6 Tb1 O7 78.5(2) . .
O2 Tb1 O7 139.62(17) . .
O1W Tb1 O7 78.43(18) . .
O13 Tb1 O10 81.42(18) . .
O3 Tb1 O10 84.91(19) . .
O6 Tb1 O10 111.0(2) . .
O2 Tb1 O10 138.37(17) . .
O1W Tb1 O10 149.32(19) . .
O7 Tb1 O10 75.29(18) . .
O13 Tb1 O12 142.50(17) . .
O3 Tb1 O12 80.74(19) . .
O6 Tb1 O12 71.42(18) . .
O2 Tb1 O12 76.24(17) . .
O1W Tb1 O12 142.37(18) . .
O7 Tb1 O12 115.74(18) . .
O10 Tb1 O12 65.51(17) . .
O13 Tb1 Tb2 30.50(13) . 4_576
O3 Tb1 Tb2 107.84(15) . 4_576
O6 Tb1 Tb2 114.89(14) . 4_576
O2 Tb1 Tb2 145.59(12) . 4_576
O1W Tb1 Tb2 75.21(14) . 4_576
O7 Tb1 Tb2 38.49(13) . 4_576
O10 Tb1 Tb2 74.39(13) . 4_576
O12 Tb1 Tb2 138.16(12) . 4_576
O13 Tb2 O2W 78.86(18) 4_575 .
O13 Tb2 O11 79.43(19) 4_575 4_475
O2W Tb2 O11 153.30(19) . 4_475
O13 Tb2 O5 72.5(2) 4_575 .
O2W Tb2 O5 97.0(2) . .
O11 Tb2 O5 91.1(2) 4_475 .
O13 Tb2 O1 144.35(18) 4_575 .
O2W Tb2 O1 102.75(18) . .
O11 Tb2 O1 86.23(18) 4_475 .
O5 Tb2 O1 140.7(2) . .
O13 Tb2 O9 127.61(18) 4_575 4_475
O2W Tb2 O9 140.50(19) . 4_475
O11 Tb2 O9 66.10(18) 4_475 4_475
O5 Tb2 O9 70.1(2) . 4_475
O1 Tb2 O9 73.08(19) . 4_475
O13 Tb2 O7 67.81(19) 4_575 4_575
O2W Tb2 O7 81.01(19) . 4_575
O11 Tb2 O7 76.51(18) 4_475 4_575
O5 Tb2 O7 139.93(19) . 4_575
O1 Tb2 O7 77.20(18) . 4_575
O9 Tb2 O7 133.02(18) 4_475 4_575
O13 Tb2 O2 151.78(16) 4_575 .
O2W Tb2 O2 74.02(17) . .
O11 Tb2 O2 128.78(18) 4_475 .
O5 Tb2 O2 102.95(18) . .
O1 Tb2 O2 52.39(16) . .
O9 Tb2 O2 73.04(17) 4_475 .
O7 Tb2 O2 114.57(17) 4_575 .
O13 Tb2 O6 104.42(18) 4_575 .
O2W Tb2 O6 70.22(18) . .
O11 Tb2 O6 130.77(18) 4_475 .
O5 Tb2 O6 47.04(17) . .
O1 Tb2 O6 109.61(17) . .
O9 Tb2 O6 74.41(18) 4_475 .
O7 Tb2 O6 151.21(16) 4_575 .
O2 Tb2 O6 59.00(16) . .
O13 Tb2 Tb1 30.39(13) 4_575 4_575
O2W Tb2 Tb1 75.89(14) . 4_575
O11 Tb2 Tb1 77.51(14) 4_475 4_575
O5 Tb2 Tb1 102.90(15) . 4_575
O1 Tb2 Tb1 114.62(13) . 4_575
O9 Tb2 Tb1 142.46(13) 4_475 4_575
O7 Tb2 Tb1 37.51(13) 4_575 4_575
O2 Tb2 Tb1 142.21(12) . 4_575
O6 Tb2 Tb1 128.76(12) . 4_575
N3 Ag1 N5 167.4(3) . 2_544
N3 Ag1 O5 117.2(2) . 2_544
N5 Ag1 O5 71.6(2) 2_544 2_544
N4 Ag2 N2 178.5(2) 2_645 .
N4 Ag2 Ag3 89.92(19) 2_645 3_665
N2 Ag2 Ag3 91.08(17) . 3_665
N6 Ag3 N1 165.1(3) 2_544 .
N6 Ag3 O1 121.7(2) 2_544 .
N1 Ag3 O1 71.9(2) . .
N6 Ag3 Ag2 98.7(2) 2_544 3_665
N1 Ag3 Ag2 91.26(17) . 3_665
O1 Ag3 Ag2 71.67(13) . 3_665
C1 O1 Tb2 94.6(5) . .
C1 O1 Ag3 108.5(5) . .
Tb2 O1 Ag3 141.3(2) . .
Tb1 O1W H1WA 116.9 . .
Tb1 O1W H1WB 119.8 . .
H1WA O1W H1WB 107.7 . .
C1 O2 Tb1 137.2(5) . .
C1 O2 Tb2 92.9(4) . .
Tb1 O2 Tb2 122.8(2) . .
C4 O3 Tb1 134.8(5) . .
C11 O5 Tb2 107.3(5) . .
C11 O5 Ag1 108.9(5) . 2_554
Tb2 O5 Ag1 143.3(3) . 2_554
C11 O6 Tb1 148.2(6) . .
C11 O6 Tb2 84.8(5) . .
Tb1 O6 Tb2 109.2(2) . .
C14 O7 Tb1 126.4(5) . .
C14 O7 Tb2 126.9(5) . 4_576
Tb1 O7 Tb2 104.0(2) . 4_576
C21 O9 Tb2 118.7(5) . 4_676
C21 O10 Tb1 120.8(5) . .
C22 O11 Tb2 119.3(5) . 4_676
C22 O12 Tb1 120.5(5) . .
Tb1 O13 Tb2 119.1(2) . 4_576
Tb1 O13 H13 131.6 . .
Tb2 O13 H13 109.2 4_576 .
C5 N1 C2 106.5(6) . .
C5 N1 Ag3 133.2(5) . .
C2 N1 Ag3 118.4(5) . .
C5 N2 C3 104.4(6) . .
C5 N2 Ag2 136.7(5) . .
C3 N2 Ag2 118.5(5) . .
C10 N3 C9 118.2(7) . .
C10 N3 Ag1 117.9(6) . .
C9 N3 Ag1 121.1(5) . .
C13 N4 C15 104.9(6) . .
C13 N4 Ag2 122.1(5) . 2_655
C15 N4 Ag2 132.7(5) . 2_655
C15 N5 C12 106.9(7) . .
C15 N5 Ag1 133.9(5) . 2_554
C12 N5 Ag1 119.0(5) . 2_554
C20 N6 C19 118.5(7) . .
C20 N6 Ag3 116.8(6) . 2_554
C19 N6 Ag3 124.6(6) . 2_554
O1 C1 O2 118.5(7) . .
O1 C1 C2 120.0(7) . .
O2 C1 C2 121.5(7) . .
N1 C2 C3 107.4(6) . .
N1 C2 C1 118.2(6) . .
C3 C2 C1 134.4(7) . .
N2 C3 C2 109.3(6) . .
N2 C3 C4 119.2(7) . .
C2 C3 C4 130.8(7) . .
O4 C4 O3 125.2(7) . .
O4 C4 C3 118.1(7) . .
O3 C4 C3 116.5(7) . .
N1 C5 N2 112.3(6) . .
N1 C5 C6 124.2(7) . .
N2 C5 C6 123.4(7) . .
C10 C6 C7 117.1(7) . .
C10 C6 C5 119.9(7) . .
C7 C6 C5 123.0(7) . .
C6 C7 C8 119.6(8) . .
C6 C7 H7 120.2 . .
C8 C7 H7 120.2 . .
C9 C8 C7 118.9(8) . .
C9 C8 H8 120.5 . .
C7 C8 H8 120.5 . .
N3 C9 C8 122.8(8) . .
N3 C9 H9 118.6 . .
C8 C9 H9 118.6 . .
N3 C10 C6 123.3(8) . .
N3 C10 H10 118.3 . .
C6 C10 H10 118.3 . .
O5 C11 O6 120.1(8) . .
O5 C11 C12 119.9(8) . .
O6 C11 C12 120.0(8) . .
N5 C12 C13 107.5(7) . .
N5 C12 C11 120.3(8) . .
C13 C12 C11 132.1(7) . .
N4 C13 C12 109.1(7) . .
N4 C13 C14 120.4(7) . .
C12 C13 C14 130.4(7) . .
O8 C14 O7 123.2(8) . .
O8 C14 C13 116.5(8) . .
O7 C14 C13 120.3(7) . .
N5 C15 N4 111.5(6) . .
N5 C15 C16 123.1(7) . .
N4 C15 C16 125.2(7) . .
C17 C16 C20 116.2(7) . .
C17 C16 C15 124.6(7) . .
C20 C16 C15 119.1(7) . .
C18 C17 C16 120.3(8) . .
C18 C17 H17 119.9 . .
C16 C17 H17 119.9 . .
C17 C18 C19 120.2(9) . .
C17 C18 H18 119.9 . .
C19 C18 H18 119.9 . .
N6 C19 C18 120.8(8) . .
N6 C19 H19 119.6 . .
C18 C19 H19 119.6 . .
N6 C20 C16 123.8(8) . .
N6 C20 H20 118.1 . .
C16 C20 H20 118.1 . .
O10 C21 O9 127.7(8) . .
O10 C21 C22 116.8(6) . .
O9 C21 C22 115.4(7) . .
O11 C22 O12 125.4(8) . .
O11 C22 C21 118.1(6) . .
O12 C22 C21 116.4(7) . .
Tb2 O2W H2WB 117.1 . .
Tb2 O2W H2WA 138.1 . .
H2WB O2W H2WA 104.6 . .

loop_
_geom_bond_atom_site_label_1
_geom_bond_atom_site_label_2
_geom_bond_distance
_geom_bond_site_symmetry_2
Tb1 O13 2.244(5) .
Tb1 O3 2.265(5) .
Tb1 O6 2.338(6) .
Tb1 O2 2.398(5) .
Tb1 O1W 2.412(5) .
Tb1 O7 2.432(5) .
Tb1 O10 2.453(5) .
Tb1 O12 2.459(5) .
Tb2 O13 2.251(5) 4_575
Tb2 O2W 2.345(5) .
Tb2 O11 2.416(5) 4_475
Tb2 O5 2.447(6) .
Tb2 O1 2.460(6) .
Tb2 O9 2.470(5) 4_475
Tb2 O7 2.486(6) 4_575
Tb2 O2 2.488(5) .
Tb2 O6 2.910(6) .
Ag1 N3 2.115(7) .
Ag1 N5 2.142(7) 2_544
Ag1 O5 2.573(6) 2_544
Ag2 N4 2.156(6) 2_645
Ag2 N2 2.177(6) .
Ag2 Ag3 3.0458(14) 3_665
Ag3 N6 2.150(7) 2_544
Ag3 N1 2.173(6) .
Ag3 O1 2.542(5) .
Ag3 Ag2 3.0457(14) 3_665
O1 C1 1.265(9) .
O1W H1WA 0.8500 .
O1W H1WB 0.8500 .
O2 C1 1.277(8) .
O3 C4 1.267(9) .
O4 C4 1.236(9) .
O5 C11 1.254(10) .
O5 Ag1 2.573(6) 2_554
O6 C11 1.262(9) .
O7 C14 1.304(10) .
O7 Tb2 2.486(6) 4_576
O8 C14 1.242(9) .
O9 C21 1.258(8) .
O9 Tb2 2.470(5) 4_676
O10 C21 1.246(9) .
O11 C22 1.245(9) .
O11 Tb2 2.416(5) 4_676
O12 C22 1.256(8) .
O13 Tb2 2.251(5) 4_576
O13 H13 0.8474 .
N1 C5 1.338(9) .
N1 C2 1.371(9) .
N2 C5 1.369(9) .
N2 C3 1.373(9) .
N3 C10 1.344(9) .
N3 C9 1.345(10) .
N4 C13 1.369(9) .
N4 C15 1.380(10) .
N4 Ag2 2.156(6) 2_655
N5 C15 1.337(10) .
N5 C12 1.373(9) .
N5 Ag1 2.141(7) 2_554
N6 C20 1.332(10) .
N6 C19 1.335(11) .
N6 Ag3 2.150(7) 2_554
C1 C2 1.467(10) .
C2 C3 1.384(10) .
C3 C4 1.541(10) .
C5 C6 1.464(10) .
C6 C10 1.383(11) .
C6 C7 1.386(11) .
C7 C8 1.406(11) .
C7 H7 0.9300 .
C8 C9 1.347(11) .
C8 H8 0.9300 .
C9 H9 0.9300 .
C10 H10 0.9300 .
C11 C12 1.458(11) .
C12 C13 1.385(11) .
C13 C14 1.497(10) .
C15 C16 1.472(10) .
C16 C17 1.376(11) .
C16 C20 1.409(11) .
C17 C18 1.358(11) .
C17 H17 0.9300 .
C18 C19 1.396(12) .
C18 H18 0.9300 .
C19 H19 0.9300 .
C20 H20 0.9300 .
C21 C22 1.537(11) .
O2W H2WB 0.8520 .
O2W H2WA 0.8511 .

loop_
_geom_torsion_atom_site_label_1
_geom_torsion_atom_site_label_2
_geom_torsion_atom_site_label_3
_geom_torsion_atom_site_label_4
_geom_torsion
_geom_torsion_site_symmetry_1
_geom_torsion_site_symmetry_4
O13 Tb2 O1 C1 153.9(4) 4_575 .
O2W Tb2 O1 C1 65.3(5) . .
O11 Tb2 O1 C1 -140.2(5) 4_475 .
O5 Tb2 O1 C1 -53.0(5) . .
O9 Tb2 O1 C1 -74.0(5) 4_475 .
O7 Tb2 O1 C1 142.8(5) 4_575 .
O2 Tb2 O1 C1 7.3(4) . .
O6 Tb2 O1 C1 -8.0(5) . .
Tb1 Tb2 O1 C1 145.4(4) 4_575 .
O13 Tb2 O1 Ag3 -78.6(5) 4_575 .
O2W Tb2 O1 Ag3 -167.2(4) . .
O11 Tb2 O1 Ag3 -12.6(4) 4_475 .
O5 Tb2 O1 Ag3 74.6(5) . .
O9 Tb2 O1 Ag3 53.5(4) 4_475 .
O7 Tb2 O1 Ag3 -89.6(4) 4_575 .
O2 Tb2 O1 Ag3 134.9(5) . .
O6 Tb2 O1 Ag3 119.5(4) . .
Tb1 Tb2 O1 Ag3 -87.0(4) 4_575 .
N6 Ag3 O1 C1 165.7(5) 2_544 .
N1 Ag3 O1 C1 -7.6(5) . .
Ag2 Ag3 O1 C1 -105.2(5) 3_665 .
N6 Ag3 O1 Tb2 42.2(5) 2_544 .
N1 Ag3 O1 Tb2 -131.1(4) . .
Ag2 Ag3 O1 Tb2 131.2(4) 3_665 .
O13 Tb1 O2 C1 -4.1(7) . .
O3 Tb1 O2 C1 57.9(7) . .
O6 Tb1 O2 C1 -142.7(7) . .
O1W Tb1 O2 C1 -58.6(7) . .
O7 Tb1 O2 C1 -104.0(7) . .
O10 Tb1 O2 C1 118.9(6) . .
O12 Tb1 O2 C1 142.3(7) . .
Tb2 Tb1 O2 C1 -38.9(8) 4_576 .
O13 Tb1 O2 Tb2 137.6(2) . .
O3 Tb1 O2 Tb2 -160.4(3) . .
O6 Tb1 O2 Tb2 -1.0(2) . .
O1W Tb1 O2 Tb2 83.1(2) . .
O7 Tb1 O2 Tb2 37.7(4) . .
O10 Tb1 O2 Tb2 -99.4(3) . .
O12 Tb1 O2 Tb2 -76.0(2) . .
Tb2 Tb1 O2 Tb2 102.8(2) 4_576 .
O13 Tb2 O2 C1 -144.4(5) 4_575 .
O2W Tb2 O2 C1 -127.9(5) . .
O11 Tb2 O2 C1 36.3(5) 4_475 .
O5 Tb2 O2 C1 138.4(4) . .
O1 Tb2 O2 C1 -7.2(4) . .
O9 Tb2 O2 C1 74.2(4) 4_475 .
O7 Tb2 O2 C1 -56.0(4) 4_575 .
O6 Tb2 O2 C1 155.9(5) . .
Tb1 Tb2 O2 C1 -89.5(4) 4_575 .
O13 Tb2 O2 Tb1 60.5(5) 4_575 .
O2W Tb2 O2 Tb1 77.0(2) . .
O11 Tb2 O2 Tb1 -118.8(2) 4_475 .
O5 Tb2 O2 Tb1 -16.6(3) . .
O1 Tb2 O2 Tb1 -162.3(3) . .
O9 Tb2 O2 Tb1 -80.8(3) 4_475 .
O7 Tb2 O2 Tb1 149.0(2) 4_575 .
O6 Tb2 O2 Tb1 0.85(19) . .
Tb1 Tb2 O2 Tb1 115.5(2) 4_575 .
O13 Tb1 O3 C4 50.3(7) . .
O6 Tb1 O3 C4 -111.8(7) . .
O2 Tb1 O3 C4 -83.1(7) . .
O1W Tb1 O3 C4 -19.1(8) . .
O7 Tb1 O3 C4 76.7(8) . .
O10 Tb1 O3 C4 132.6(7) . .
O12 Tb1 O3 C4 -161.5(8) . .
Tb2 Tb1 O3 C4 60.8(7) 4_576 .
O13 Tb2 O5 C11 -135.9(6) 4_575 .
O2W Tb2 O5 C11 -59.9(6) . .
O11 Tb2 O5 C11 145.6(6) 4_475 .
O1 Tb2 O5 C11 60.2(6) . .
O9 Tb2 O5 C11 81.6(6) 4_475 .
O7 Tb2 O5 C11 -144.2(5) 4_575 .
O2 Tb2 O5 C11 15.2(6) . .
O6 Tb2 O5 C11 -5.3(5) . .
Tb1 Tb2 O5 C11 -137.0(5) 4_575 .
O13 Tb2 O5 Ag1 53.2(4) 4_575 2_554
O2W Tb2 O5 Ag1 129.2(4) . 2_554
O11 Tb2 O5 Ag1 -25.3(5) 4_475 2_554
O1 Tb2 O5 Ag1 -110.8(4) . 2_554
O9 Tb2 O5 Ag1 -89.3(5) 4_475 2_554
O7 Tb2 O5 Ag1 44.9(6) 4_575 2_554
O2 Tb2 O5 Ag1 -155.7(4) . 2_554
O6 Tb2 O5 Ag1 -176.2(6) . 2_554
Tb1 Tb2 O5 Ag1 52.1(5) 4_575 2_554
O13 Tb1 O6 C11 -9.2(12) . .
O3 Tb1 O6 C11 142.3(10) . .
O2 Tb1 O6 C11 112.9(11) . .
O1W Tb1 O6 C11 37.6(11) . .
O7 Tb1 O6 C11 -42.7(11) . .
O10 Tb1 O6 C11 -111.9(11) . .
O12 Tb1 O6 C11 -165.2(11) . .
Tb2 Tb1 O6 C11 -29.9(11) 4_576 .
O13 Tb1 O6 Tb2 -121.3(3) . .
O3 Tb1 O6 Tb2 30.2(4) . .
O2 Tb1 O6 Tb2 0.74(17) . .
O1W Tb1 O6 Tb2 -74.5(2) . .
O7 Tb1 O6 Tb2 -154.9(2) . .
O10 Tb1 O6 Tb2 135.99(19) . .
O12 Tb1 O6 Tb2 82.7(2) . .
Tb2 Tb1 O6 Tb2 -142.02(12) 4_576 .
O13 Tb2 O6 C11 53.5(5) 4_575 .
O2W Tb2 O6 C11 125.8(5) . .
O11 Tb2 O6 C11 -34.8(5) 4_475 .
O5 Tb2 O6 C11 5.1(5) . .
O1 Tb2 O6 C11 -137.3(5) . .
O9 Tb2 O6 C11 -72.1(5) 4_475 .
O7 Tb2 O6 C11 123.5(5) 4_575 .
O2 Tb2 O6 C11 -151.4(5) . .
Tb1 Tb2 O6 C11 74.2(5) 4_575 .
O13 Tb2 O6 Tb1 -155.9(2) 4_575 .
O2W Tb2 O6 Tb1 -83.6(2) . .
O11 Tb2 O6 Tb1 115.8(2) 4_475 .
O5 Tb2 O6 Tb1 155.7(3) . .
O1 Tb2 O6 Tb1 13.4(3) . .
O9 Tb2 O6 Tb1 78.5(2) 4_475 .
O7 Tb2 O6 Tb1 -85.8(4) 4_575 .
O2 Tb2 O6 Tb1 -0.77(17) . .
Tb1 Tb2 O6 Tb1 -135.20(14) 4_575 .
O13 Tb1 O7 C14 165.2(7) . .
O3 Tb1 O7 C14 137.4(6) . .
O6 Tb1 O7 C14 -36.7(6) . .
O2 Tb1 O7 C14 -73.2(7) . .
O1W Tb1 O7 C14 -117.1(6) . .
O10 Tb1 O7 C14 78.9(6) . .
O12 Tb1 O7 C14 25.9(7) . .
Tb2 Tb1 O7 C14 162.2(7) 4_576 .
O13 Tb1 O7 Tb2 3.04(16) . 4_576
O3 Tb1 O7 Tb2 -24.8(4) . 4_576
O6 Tb1 O7 Tb2 161.1(2) . 4_576
O2 Tb1 O7 Tb2 124.6(2) . 4_576
O1W Tb1 O7 Tb2 80.7(2) . 4_576
O10 Tb1 O7 Tb2 -83.3(2) . 4_576
O12 Tb1 O7 Tb2 -136.26(18) . 4_576
O13 Tb1 O10 C21 161.3(6) . .
O3 Tb1 O10 C21 81.6(6) . .
O6 Tb1 O10 C21 -57.2(6) . .
O2 Tb1 O10 C21 24.5(7) . .
O1W Tb1 O10 C21 -160.3(5) . .
O7 Tb1 O10 C21 -128.4(6) . .
O12 Tb1 O10 C21 -0.6(5) . .
Tb2 Tb1 O10 C21 -168.3(6) 4_576 .
O13 Tb1 O12 C22 -30.4(7) . .
O3 Tb1 O12 C22 -88.6(6) . .
O6 Tb1 O12 C22 124.7(6) . .
O2 Tb1 O12 C22 -163.2(6) . .
O1W Tb1 O12 C22 163.1(5) . .
O7 Tb1 O12 C22 58.0(6) . .
O10 Tb1 O12 C22 0.0(5) . .
Tb2 Tb1 O12 C22 17.8(7) 4_576 .
O3 Tb1 O13 Tb2 160.2(3) . 4_576
O6 Tb1 O13 Tb2 -39.2(4) . 4_576
O2 Tb1 O13 Tb2 -140.6(2) . 4_576
O1W Tb1 O13 Tb2 -87.1(2) . 4_576
O7 Tb1 O13 Tb2 -3.7(2) . 4_576
O10 Tb1 O13 Tb2 73.7(2) . 4_576
O12 Tb1 O13 Tb2 101.5(3) . 4_576
N6 Ag3 N1 C5 37.6(14) 2_544 .
O1 Ag3 N1 C5 -165.2(7) . .
Ag2 Ag3 N1 C5 -95.0(7) 3_665 .
N6 Ag3 N1 C2 -160.2(9) 2_544 .
O1 Ag3 N1 C2 -3.0(5) . .
Ag2 Ag3 N1 C2 67.2(5) 3_665 .
Ag3 Ag2 N2 C5 114.0(7) 3_665 .
Ag3 Ag2 N2 C3 -73.7(5) 3_665 .
N5 Ag1 N3 C10 30.4(16) 2_544 .
O5 Ag1 N3 C10 162.9(5) 2_544 .
N5 Ag1 N3 C9 -130.1(11) 2_544 .
O5 Ag1 N3 C9 2.4(7) 2_544 .
Tb2 O1 C1 O2 -12.9(7) . .
Ag3 O1 C1 O2 -161.4(5) . .
Tb2 O1 C1 C2 165.3(6) . .
Ag3 O1 C1 C2 16.9(8) . .
Tb1 O2 C1 O1 161.3(5) . .
Tb2 O2 C1 O1 12.7(7) . .
Tb1 O2 C1 C2 -16.9(11) . .
Tb2 O2 C1 C2 -165.5(6) . .
C5 N1 C2 C3 0.5(8) . .
Ag3 N1 C2 C3 -166.1(5) . .
C5 N1 C2 C1 179.4(7) . .
Ag3 N1 C2 C1 12.8(9) . .
O1 C1 C2 N1 -21.4(11) . .
O2 C1 C2 N1 156.9(7) . .
O1 C1 C2 C3 157.2(8) . .
O2 C1 C2 C3 -24.6(13) . .
C5 N2 C3 C2 -1.7(8) . .
Ag2 N2 C3 C2 -176.3(5) . .
C5 N2 C3 C4 -173.0(7) . .
Ag2 N2 C3 C4 12.4(9) . .
N1 C2 C3 N2 0.8(9) . .
C1 C2 C3 N2 -177.8(8) . .
N1 C2 C3 C4 170.7(7) . .
C1 C2 C3 C4 -7.9(15) . .
Tb1 O3 C4 O4 -133.5(7) . .
Tb1 O3 C4 C3 50.7(10) . .
N2 C3 C4 O4 14.9(11) . .
C2 C3 C4 O4 -154.1(8) . .
N2 C3 C4 O3 -169.0(7) . .
C2 C3 C4 O3 21.9(12) . .
C2 N1 C5 N2 -1.6(9) . .
Ag3 N1 C5 N2 162.1(5) . .
C2 N1 C5 C6 -179.9(7) . .
Ag3 N1 C5 C6 -16.2(12) . .
C3 N2 C5 N1 2.1(9) . .
Ag2 N2 C5 N1 175.2(5) . .
C3 N2 C5 C6 -179.6(7) . .
Ag2 N2 C5 C6 -6.6(12) . .
N1 C5 C6 C10 -9.0(12) . .
N2 C5 C6 C10 173.0(7) . .
N1 C5 C6 C7 171.2(8) . .
N2 C5 C6 C7 -6.8(12) . .
C10 C6 C7 C8 1.1(12) . .
C5 C6 C7 C8 -179.1(8) . .
C6 C7 C8 C9 1.3(13) . .
C10 N3 C9 C8 -2.9(13) . .
Ag1 N3 C9 C8 157.6(7) . .
C7 C8 C9 N3 -0.4(14) . .
C9 N3 C10 C6 5.5(12) . .
Ag1 N3 C10 C6 -155.6(7) . .
C7 C6 C10 N3 -4.6(12) . .
C5 C6 C10 N3 175.6(7) . .
Tb2 O5 C11 O6 10.4(9) . .
Ag1 O5 C11 O6 -175.3(6) 2_554 .
Tb2 O5 C11 C12 -168.9(6) . .
Ag1 O5 C11 C12 5.4(9) 2_554 .
Tb1 O6 C11 O5 -126.9(10) . .
Tb2 O6 C11 O5 -8.4(8) . .
Tb1 O6 C11 C12 52.4(14) . .
Tb2 O6 C11 C12 170.9(7) . .
C15 N5 C12 C13 -0.4(9) . .
Ag1 N5 C12 C13 176.7(5) 2_554 .
C15 N5 C12 C11 -176.8(8) . .
Ag1 N5 C12 C11 0.3(10) 2_554 .
O5 C11 C12 N5 -4.5(13) . .
O6 C11 C12 N5 176.2(8) . .
O5 C11 C12 C13 -180.0(9) . .
O6 C11 C12 C13 0.7(15) . .
C15 N4 C13 C12 2.1(9) . .
Ag2 N4 C13 C12 -172.5(5) 2_655 .
C15 N4 C13 C14 -179.6(7) . .
Ag2 N4 C13 C14 5.8(11) 2_655 .
N5 C12 C13 N4 -1.1(10) . .
C11 C12 C13 N4 174.8(8) . .
N5 C12 C13 C14 -179.2(8) . .
C11 C12 C13 C14 -3.3(16) . .
Tb1 O7 C14 O8 -97.8(10) . .
Tb2 O7 C14 O8 60.4(11) 4_576 .
Tb1 O7 C14 C13 80.6(9) . .
Tb2 O7 C14 C13 -121.2(7) 4_576 .
N4 C13 C14 O8 -51.0(12) . .
C12 C13 C14 O8 126.9(10) . .
N4 C13 C14 O7 130.4(9) . .
C12 C13 C14 O7 -51.6(13) . .
C12 N5 C15 N4 1.7(10) . .
Ag1 N5 C15 N4 -174.8(5) 2_554 .
C12 N5 C15 C16 -174.2(8) . .
Ag1 N5 C15 C16 9.3(13) 2_554 .
C13 N4 C15 N5 -2.4(9) . .
Ag2 N4 C15 N5 171.4(5) 2_655 .
C13 N4 C15 C16 173.5(8) . .
Ag2 N4 C15 C16 -12.8(13) 2_655 .
N5 C15 C16 C17 -164.3(9) . .
N4 C15 C16 C17 20.3(14) . .
N5 C15 C16 C20 18.7(13) . .
N4 C15 C16 C20 -156.7(8) . .
C20 C16 C17 C18 -2.4(14) . .
C15 C16 C17 C18 -179.5(9) . .
C16 C17 C18 C19 -0.4(16) . .
C20 N6 C19 C18 2.3(14) . .
Ag3 N6 C19 C18 -173.7(7) 2_554 .
C17 C18 C19 N6 0.5(16) . .
C19 N6 C20 C16 -5.5(14) . .
Ag3 N6 C20 C16 170.8(7) 2_554 .
C17 C16 C20 N6 5.5(14) . .
C15 C16 C20 N6 -177.2(9) . .
Tb1 O10 C21 O9 179.8(6) . .
Tb1 O10 C21 C22 1.0(9) . .
Tb2 O9 C21 O10 170.5(6) 4_676 .
Tb2 O9 C21 C22 -10.7(9) 4_676 .
Tb2 O11 C22 O12 -168.4(6) 4_676 .
Tb2 O11 C22 C21 13.3(9) 4_676 .
Tb1 O12 C22 O11 -177.7(6) . .
Tb1 O12 C22 C21 0.5(9) . .
O10 C21 C22 O11 177.4(7) . .
O9 C21 C22 O11 -1.5(11) . .
O10 C21 C22 O12 -1.0(11) . .
O9 C21 C22 O12 -179.9(7) . .
